data_2000512
loop_
_publ_author_name
'Szalda, D. J.'
'Fujita, E.'

_publ_section_title
;Structures of <i>racemic</i> and <i>meso</i>
 (5,7,7,12,14,14-hexamethyl-1,4,8,11-tetraazacyclotetradeca-4,11-diene)nickel(II)
 perchlorate
;
_journal_issue 10
_journal_name_full 'Acta Crystallographica Section C'
_journal_page_first 1767
_journal_page_last 1771
_journal_paper_doi 10.1107/S0108270192002397
_journal_volume 48
_journal_year 1992
_chemical_formula_moiety 'C16 H32 N4 Ni1,2(Cl1 O4)'
_chemical_formula_sum 'C16 H32 Cl2 N4 Ni O8'
_chemical_formula_weight 538
_symmetry_cell_setting orthorhombic
_symmetry_space_group_name_H-M 'P b c a'
_cell_angle_alpha 90
_cell_angle_beta 90
_cell_angle_gamma 90
_cell_formula_units_Z 8
_cell_length_a 19.759(3)
_cell_length_b 17.016(3)
_cell_length_c 13.661(3)
_cell_volume 4593.1(15)
_diffrn_radiation_type Mo
_diffrn_radiation_wavelength 0.71069
_exptl_absorpt_coefficient_mu 1.12
_exptl_crystal_density_diffrn 1.556
_exptl_crystal_F_000 2284
_cod_data_source_file cr0408.cif
_cod_data_source_block cr0408a
_cod_original_cell_volume 4593(2)
_cod_original_formula_sum 'C16 H32 Cl2 N4 Ni1 O8'
_cod_database_code 2000512

loop_
_atom_site_label
_atom_site_fract_x
_atom_site_fract_y
_atom_site_fract_z
_atom_site_U_iso_or_equiv
Ni .12406(3) .10700(4) .19428(5) .0373
N(1) .1828(2) .1939(3) .2201(4) .049
C(2) .1676(3) .2244(3) .3188(5) .064
C(3) .0933(3) .2178(3) .3340(5) .060
N(4) .0745(2) .1375(2) .3055(3) .042
C(5) .0253(3) .1033(4) .3486(4) .045
C(5') -.0154(4) .1418(4) .4274(5) .083
C(6) .0023(3) .0227(3) .3215(4) .053
C(7) .0463(3) -.0276(3) .2573(4) .047
C(7') .1094(3) -.0538(3) .3117(5) .067
C(7") .0043(3) -.0997(3) .2270(5) .070
N(8) .0655(2) .0193(3) .1701(3) .044
C(9) .0955(3) -.0283(4) .0904(5) .063
C(10) .1250(3) .0273(4) .0190(4) .065
N(11) .1671(2) .0836(3) .0745(3) .047
C(12) .2205(3) .1105(4) .0358(5) .060
C(12') .2445(4) .0900(4) -.0644(5) .087
C(13) .2645(3) .1666(4) .0911(6) .080
C(14) .2567(3) .1757(4) .2009(6) .065
C(14') .2761(3) .1012(4) .2562(5) .085
C(14") .3013(3) .2448(4) .2351(6) .102
Cl(1) .17411(9) .39931(11) .08855(14) .067
O(11) .1326(3) .4551(3) .0462(5) .131
O(12) .1740(4) .4060(4) .1870(5) .178
O(13) .1504(4) .3248(3) .0716(5) .143
O(14) .2375(3) .4060(4) .0524(7) .201
Cl(2) -.04630(9) .18444(9) .09089(13) .058
O(21) -.0985(3) .2099(3) .0306(4) .110
O(22) -.0635(2) .1103(3) .1309(3) .079
O(23) -.0364(3) .2371(4) .1654(5) .141
O(24) .0133(3) .1748(3) .0374(4) .116
H(1) .1743(2) .2351(3) .1747(4) ?
H(21) .1909(3) .1942(3) .3667(5) ?
H(22) .1812(3) .2778(3) .3235(5) ?
H(31) .0702(3) .2550(3) .2944(5) ?
H(32) .0825(3) .2267(3) .4009(5) ?
H(51) -.0494(4) .1065(4) .4496(5) ?
H(52) -.0361(4) .1879(4) .4022(5) ?
H(53) .0134(4) .1554(4) .4804(5) ?
H(61) -.0043(3) -.0054(3) .3808(4) ?
H(62) -.0399(3) .0283(3) .2887(4) ?
H(71) .0966(3) -.0838(3) .3674(5) ?
H(72) .1343(3) -.0090(3) .3322(5) ?
H(73) .1366(3) -.0851(3) .2697(5) ?
H(74) .0308(3) -.1328(3) .1862(5) ?
H(75) -.0348(3) -.0830(3) .1923(5) ?
H(76) -.0091(3) -.1279(3) .2838(5) ?
H(8) .0229(2) .0397(3) .1502(3) ?
H(91) .0615(3) -.0593(4) .0599(5) ?
H(92) .1298(3) -.0617(4) .1159(5) ?
H(111) .0899(3) .0544(4) -.0145(4) ?
H(112) .1521(3) -.0004(4) -.0270(4) ?
H(121) .2855(4) .1171(4) -.0777(5) ?
H(122) .2113(4) .1049(4) -.1111(5) ?
H(123) .2521(4) .0350(4) -.0684(5) ?
H(131) .3099(3) .1509(4) .0797(6) ?
H(132) .2571(3) .2171(4) .0634(6) ?
H(141) .3224(3) .0895(4) .2444(5) ?
H(142) .2488(3) .0588(4) .2343(5) ?
H(143) .2692(3) .1090(4) .3243(5) ?
H(144) .2969(3) .2512(4) .3039(6) ?
H(145) .2873(3) .2917(4) .2031(6) ?
H(146) .3472(3) .2343(4) .2194(6) ?

loop_
_geom_bond_atom_site_label_1
_geom_bond_atom_site_label_2
_geom_bond_distance
Ni N(1) 1.914(4)
Ni N(4) 1.881(4)
Ni N(8) 1.916(4)
Ni N(11) 1.887(5)
N(1) C(2) 1.475(7)
C(2) C(3) 1.486(8)
C(3) N(4) 1.470(6)
N(4) C(5) 1.277(6)
C(5) C(5') 1.494(7)
C(5) C(6) 1.492(7)
C(6) C(7) 1.502(7)
C(7) C(7') 1.518(7)
C(7) C(7") 1.539(7)
C(7) N(8) 1.483(6)
N(8) C(9) 1.481(6)
C(9) C(10) 1.479(8)
C(10) N(11) 1.478(7)
N(11) C(12) 1.266(7)
C(12) C(12') 1.491(8)
C(12) C(13) 1.496(9)
C(13) C(14) 1.515(9)
C(14) C(14') 1.524(8)
C(14) C(14") 1.543(8)
C(14) N(1) 1.515(7)
Cl(1) O(11) 1.382(5)
Cl(1) O(12) 1.359(6)
Cl(1) O(13) 1.371(5)
Cl(1) O(14) 1.352(6)
Cl(2) O(21) 1.389(5)
Cl(2) O(22) 1.417(4)
Cl(2) O(23) 1.370(5)
Cl(2) O(24) 1.396(5)
